data_2010145
loop_
_publ_author_name
'Banerjee, R.'
'Das, K.'
'Ganesh, V.'
'Banerjee, P.'
'Surolia, A.'
'Vijayan, M.'

_publ_section_title
;
 1-<i>O</i>-(2-Iodophenyl)-\b-<small>D</small>-galactopyranose
;
_journal_issue 11
_journal_name_full 'Acta Crystallographica Section C'
_journal_page_first 1726
_journal_page_last 1728
_journal_paper_doi 10.1107/S0108270194001836
_journal_volume 50
_journal_year 1994
_chemical_formula_moiety 'C6 H11 O6,C6 H4,I'
_chemical_formula_sum 'C12 H15 I O6'
_chemical_formula_weight 382.15
_space_group_crystal_system monoclinic
_space_group_IT_number 4
_space_group_name_Hall 'P 2yb'
_space_group_name_H-M_alt 'P 1 21 1'
_atom_type_scat_source IntTabIV
_cell_angle_alpha 90.
_cell_angle_beta 107.28(3)
_cell_angle_gamma 90.
_cell_formula_units_Z 2
_cell_length_a 10.049(2)
_cell_length_b 4.6790(10)
_cell_length_c 14.4290(10)
_cell_measurement_reflns_used 25
_cell_measurement_temperature 296
_cell_measurement_theta_max 16.76
_cell_measurement_theta_min 5.28
_cell_volume 647.8(2)
_diffrn_measurement_device 'Enraf-Nonius CAD-4'
_diffrn_measurement_method \w-2\q
_diffrn_radiation_type MoK\a
_diffrn_radiation_wavelength 0.7107
_diffrn_reflns_av_R_equivalents 0.0124
_diffrn_reflns_limit_h_max 12
_diffrn_reflns_limit_h_min -12
_diffrn_reflns_limit_k_max 5
_diffrn_reflns_limit_k_min -5
_diffrn_reflns_limit_l_max 18
_diffrn_reflns_limit_l_min -18
_diffrn_reflns_number 3308
_diffrn_reflns_theta_max 27
_diffrn_standards_decay_% 4
_diffrn_standards_interval_time 60
_diffrn_standards_number 3
_exptl_absorpt_coefficient_mu 2.527
_exptl_absorpt_correction_T_max 1.107
_exptl_absorpt_correction_T_min 0.811
_exptl_absorpt_correction_type 'empirical (Walker and Stuart, 1983)'
_exptl_crystal_colour colourless
_exptl_crystal_density_diffrn 1.958
_exptl_crystal_density_meas 1.96(2)
_exptl_crystal_description needle
_exptl_crystal_size_max 0.28
_exptl_crystal_size_mid 0.22
_exptl_crystal_size_min 0.12
_refine_diff_density_max 1.974
_refine_diff_density_min -1.581
_refine_ls_extinction_method none
_refine_ls_goodness_of_fit_obs 0.7150
_refine_ls_hydrogen_treatment refall
_refine_ls_number_parameters 231
_refine_ls_number_reflns 2777
_refine_ls_R_factor_obs 0.031
_refine_ls_shift/esd_max 0.627
_refine_ls_structure_factor_coef F
_refine_ls_weighting_details 'w = 1/[\s^2^(F) + 0.0034F^2^]'
_refine_ls_weighting_scheme calc
_refine_ls_wR_factor_obs 0.035
_reflns_number_observed 2777
_reflns_number_total 2816
_reflns_observed_criterion I>0
_cod_data_source_file as1093.cif
_cod_data_source_block as1093_structure_1_of_1
_cod_depositor_comments
;
 Correcting the space group operator list by removing the duplicate
 operators '1-x,-1/2+y,1-z', '1-x,1/2+y,1-z', '2-x,-1/2+y,1-z'.

 Antanas Vaitkus,
 2018-01-30

The following automatic conversions were performed:

'_refine_ls_weighting_scheme' value '1/[\s^2^(F) + 0.0034F^2^]' was
changed to 'calc'. New tag '_refine_ls_weighting_details' was
created. The value of the new tag was set to 'w = 1/[\s^2^(F) +
0.0034F^2^]'.

Automatic conversion script
Id: cif_fix_values 3143 2015-03-26 13:38:13Z robertas 
;
_cod_original_sg_symbol_H-M 'P 21'
_cod_original_formula_sum 'C12 H15 I1 O6'
_cod_database_code 2010145

loop_
_space_group_symop_id
_space_group_symop_operation_xyz
1 x,y,z
2 -x,y+1/2,-z

loop_
_atom_site_label
_atom_site_fract_x
_atom_site_fract_y
_atom_site_fract_z
_atom_site_U_iso_or_equiv
I .16805(2) .0000 .197880(10) 0.0340(10)
C(1) .5467(3) .5452(7) .2869(2) .025(2)
O(1) .4375(3) .3591(6) .2409(2) .032(2)
C(2) .5555(3) .5371(7) .3955(2) .023(2)
O(2) .4345(3) .6629(6) .4096(2) .029(2)
C(3) .6853(4) .6942(7) .4526(2) .024(2)
O(3) .7024(3) .6866(6) .5557(2) .030(2)
C(4) .8151(3) .5786(7) .4328(3) .022(2)
O(4) .8417(3) .2905(7) .4636(2) .033(2)
C(5) .7925(4) .5874(7) .3233(3) .026(2)
O(5) .6700(3) .4306(6) .2721(2) .030(2)
C(6) .9088(4) .4487(9) .2932(3) .035(3)
O(6) 1.0383(3) .5872(7) .3399(2) .039(2)
C(11) .3722(4) .3928(8) .1425(2) .027(2)
C(12) .2477(4) .2437(8) .1056(2) .028(2)
C(13) .1746(5) .2636(9) .0074(3) .039(3)
C(14) .2253(5) .4346(10) -.0528(3) .047(3)
C(15) .3459(5) .5857(10) -.0164(3) .044(3)
C(16) .4227(4) .5655(18) .0821(3) .036(2)
H(1) .5306(17) .7345(18) .2589(16) .0445(18)
H(2) .5636(17) .3160(18) .4124(16) .0468(18)
H(O2) .3837(17) .5062(18) .4133(16) .0543(18)
H(3) .6696(17) .8917(18) .4287(16) .0462(18)
H(O3) .6622(17) .4969(18) .5705(16) .0469(18)
H(4) .8949(17) .6308(18) .4678(16) .0492(18)
H(O4) .8931(17) .2597(18) .5219(17) .0495(18)
H(5) .7776(17) .7759(18) .2966(16) .0507(18)
H(61) .9334(17) .2399(18) .3210(17) .0501(18)
H(62) .8791(17) .4731(18) .2264(16) .0543(18)
H(O6) 1.1001(17) .5434(18) .3333(17) .0542(18)
H(13) .0827(17) .1503(18) -.0130(17) .0519(18)
H(14) -.1563(17) -.0289(18) .1212(16) .0556(18)
H(16) .5089(17) .6703(18) .1131(16) .0495(18)
H(15) .3828(17) -.2910(18) -.0554(16) .0510(18)

loop_
_geom_angle_atom_site_label_1
_geom_angle_atom_site_label_2
_geom_angle_atom_site_label_3
_geom_angle
_geom_angle_publ_flag
C(2) C(1) O(1) 105.4(3) yes
O(5) C(1) O(1) 106.8(3) yes
O(5) C(1) C(2) 110.7(3) yes
C(11) O(1) C(1) 118.7(3) yes
O(2) C(2) C(1) 110.0(3) yes
C(3) C(2) C(1) 108.7(3) yes
C(3) C(2) O(2) 111.0(3) yes
O(3) C(3) C(2) 111.6(3) yes
C(4) C(3) C(2) 112.1(3) yes
C(4) C(3) O(3) 109.8(3) yes
O(4) C(4) C(3) 111.8(3) yes
C(5) C(4) C(3) 108.2(3) yes
C(5) C(4) O(4) 107.8(3) yes
O(5) C(5) C(4) 111.1(3) yes
C(6) C(5) C(4) 113.3(3) yes
C(6) C(5) O(5) 104.5(3) yes
C(5) O(5) C(1) 112.4(2) yes
O(6) C(6) C(5) 110.1(4) yes
C(12) C(11) O(1) 115.7(3) yes
C(16) C(11) O(1) 124.0(3) yes
C(16) C(11) C(12) 120.3(3) no
C(11) C(12) I 120.1(3) yes
C(13) C(12) I 120.0(3) yes
C(13) C(12) C(11) 119.9(4) no
C(14) C(13) C(12) 119.7(4) no
C(15) C(14) C(13) 120.5(4) no
C(16) C(15) C(14) 120.9(4) no
C(15) C(16) C(11) 118.7(4) no

loop_
_geom_bond_atom_site_label_1
_geom_bond_atom_site_label_2
_geom_bond_site_symmetry_1
_geom_bond_site_symmetry_2
_geom_bond_distance
_geom_bond_publ_flag
C(12) I . . 2.085(4) yes
O(1) C(1) . . 1.403(4) yes
C(2) C(1) . . 1.545(4) yes
O(5) C(1) . . 1.423(4) yes
C(11) O(1) . . 1.385(4) yes
O(2) C(2) . . 1.419(4) yes
C(3) C(2) . . 1.510(4) yes
O(3) C(3) . . 1.447(4) yes
C(4) C(3) . . 1.516(5) yes
O(4) C(4) . . 1.420(4) yes
C(5) C(4) . . 1.528(5) yes
O(5) C(5) . . 1.435(4) yes
C(6) C(5) . . 1.509(5) yes
O(6) C(6) . . 1.430(5) yes
C(12) C(11) . . 1.393(5) no
C(16) C(11) . . 1.391(6) no
C(13) C(12) . . 1.392(5) no
C(14) C(13) . . 1.385(7) no
C(15) C(14) . . 1.366(7) no
C(16) C(15) . . 1.404(5) no
